data_7022510
loop_
_publ_author_name
'Teets, Thomas S.'
'Nocera, Daniel G.'

_publ_section_title
;
 Acidolyis and oxygen atom transfer reactivity of a diiridium hydroperoxo
 complex.
;
_journal_issue 10
_journal_name_full 'Dalton transactions (Cambridge, England : 2003)'
_journal_page_first 3521
_journal_page_last 3527
_journal_paper_doi 10.1039/c2dt32887a
_journal_volume 42
_journal_year 2013
_chemical_formula_sum 'C29 H43 Cl5 F24 Ir2 N4 O9 P4'
_chemical_formula_weight 1733.20
_chemical_name_systematic
;
?
;
_space_group_IT_number 2
_symmetry_cell_setting triclinic
_symmetry_space_group_name_Hall '-P 1'
_symmetry_space_group_name_H-M 'P -1'
_atom_sites_solution_hydrogens geom
_atom_sites_solution_primary direct
_atom_sites_solution_secondary difmap
_audit_creation_method SHELXL-97
_cell_angle_alpha 65.033(2)
_cell_angle_beta 70.612(2)
_cell_angle_gamma 84.392(2)
_cell_formula_units_Z 1
_cell_length_a 10.4031(11)
_cell_length_b 12.5695(13)
_cell_length_c 12.6361(13)
_cell_measurement_reflns_used 1054
_cell_measurement_temperature 175(2)
_cell_measurement_theta_max 24.12
_cell_measurement_theta_min 2.81
_cell_volume 1411.2(3)
_computing_cell_refinement 'Bruker SAINT'
_computing_data_collection 'Bruker APEX2'
_computing_data_reduction 'Bruker SAINT'
_computing_molecular_graphics 'Bruker SHELXTL'
_computing_publication_material 'Bruker SHELXTL'
_computing_structure_refinement 'SHELXL-97 (Sheldrick, 2008)'
_computing_structure_solution 'SHELXS-97 (Sheldrick, 2008)'
_diffrn_ambient_temperature 175(2)
_diffrn_measured_fraction_theta_full 0.982
_diffrn_measured_fraction_theta_max 0.982
_diffrn_measurement_device_type 'Bruker APEX-II CCD'
_diffrn_measurement_method '\f and \w scans'
_diffrn_radiation_monochromator graphite
_diffrn_radiation_source 'fine-focus sealed tube'
_diffrn_radiation_type MoK\a
_diffrn_radiation_wavelength 0.71073
_diffrn_reflns_av_R_equivalents 0.0000
_diffrn_reflns_av_sigmaI/netI 0.0399
_diffrn_reflns_limit_h_max 14
_diffrn_reflns_limit_h_min -14
_diffrn_reflns_limit_k_max 17
_diffrn_reflns_limit_k_min -15
_diffrn_reflns_limit_l_max 18
_diffrn_reflns_limit_l_min 0
_diffrn_reflns_number 8499
_diffrn_reflns_theta_full 30.56
_diffrn_reflns_theta_max 30.56
_diffrn_reflns_theta_min 1.79
_exptl_absorpt_coefficient_mu 5.187
_exptl_absorpt_correction_T_max 0.6250
_exptl_absorpt_correction_T_min 0.4235
_exptl_absorpt_correction_type multi-scan
_exptl_absorpt_process_details sadabs
_exptl_crystal_colour yellow
_exptl_crystal_density_diffrn 2.039
_exptl_crystal_density_method 'not measured'
_exptl_crystal_description plate
_exptl_crystal_F_000 832
_exptl_crystal_size_max 0.20
_exptl_crystal_size_mid 0.20
_exptl_crystal_size_min 0.10
_refine_diff_density_max 3.186
_refine_diff_density_min -1.492
_refine_diff_density_rms 0.188
_refine_ls_extinction_method none
_refine_ls_goodness_of_fit_ref 1.098
_refine_ls_hydrogen_treatment constr
_refine_ls_matrix_type full
_refine_ls_number_parameters 520
_refine_ls_number_reflns 8499
_refine_ls_number_restraints 1269
_refine_ls_restrained_S_all 1.162
_refine_ls_R_factor_all 0.0638
_refine_ls_R_factor_gt 0.0521
_refine_ls_shift/su_max 0.001
_refine_ls_shift/su_mean 0.000
_refine_ls_structure_factor_coef Fsqd
_refine_ls_weighting_details 'calc w=1/[\s^2^(Fo^2^)+(0.0532P)^2^+7.6635P] where P=(Fo^2^+2Fc^2^)/3'
_refine_ls_weighting_scheme calc
_refine_ls_wR_factor_gt 0.1294
_refine_ls_wR_factor_ref 0.1362
_reflns_number_gt 7197
_reflns_number_total 8499
_reflns_threshold_expression >2sigma(I)
_cod_data_source_file c2dt32887a.txt
_cod_data_source_block 3
_cod_depositor_comments
;
The following automatic conversions were performed:

'_symmetry_cell_setting' value 'Triclinic' changed to 'triclinic'
according to /home/saulius/struct/CIF-dictionaries/cif_core.dic
dictionary named 'cif_core.dic' version 2.4.2 from 2011-04-26.

Automatic conversion script
Id: cif_fix_values 1891 2012-01-12 08:04:46Z andrius 
;
_cod_original_sg_symbol_H-M P-1
_cod_database_code 7022510

loop_
_symmetry_equiv_pos_as_xyz
'x, y, z'
'-x, -y, -z'

loop_
_atom_site_label
_atom_site_type_symbol
_atom_site_fract_x
_atom_site_fract_y
_atom_site_fract_z
_atom_site_U_iso_or_equiv
_atom_site_adp_type
_atom_site_occupancy
_atom_site_symmetry_multiplicity
_atom_site_calc_flag
_atom_site_refinement_flags
_atom_site_disorder_assembly
_atom_site_disorder_group
Ir1 Ir -0.86578(2) -1.01086(2) -0.03013(2) 0.03667(9) Uani 1 1 d DU . .
P1 P -0.85784(18) -1.06029(19) -0.18606(17) 0.0420(4) Uani 1 1 d U A .
O1 O -0.8041(6) -1.1879(6) -0.1719(5) 0.0577(14) Uani 1 1 d U . .
Cl1 Cl -0.7904(4) -0.7954(3) -0.1719(3) 0.0451(7) Uani 0.50 1 d PU A 1
N1 N -1.0054(6) -1.0733(6) -0.2042(6) 0.0460(14) Uani 1 1 d U . .
C1 C -1.0107(9) -1.1148(10) -0.2960(10) 0.066(3) Uani 1 1 d U A .
H1A H -1.1054 -1.1181 -0.2935 0.099 Uiso 0.50 1 calc PR . .
H1B H -0.9746 -1.1934 -0.2769 0.099 Uiso 0.50 1 calc PR . .
H1C H -0.9555 -1.0605 -0.3785 0.099 Uiso 0.50 1 calc PR . .
H1D H -0.9183 -1.1299 -0.3391 0.099 Uiso 0.50 1 calc PR . .
H1E H -1.0491 -1.0546 -0.3557 0.099 Uiso 0.50 1 calc PR . .
H1F H -1.0682 -1.1875 -0.2541 0.099 Uiso 0.50 1 calc PR . .
Cl1S Cl -0.4093(15) -0.4871(18) -0.515(4) 0.358(19) Uani 0.50 1 d PDU B -1
C1S C -0.462(3) -0.503(8) -0.622(5) 0.40(3) Uani 0.50 1 d PDU B -1
H1S1 H -0.4173 -0.5681 -0.6432 0.480 Uiso 0.50 1 calc PR B -1
H1S2 H -0.4483 -0.4297 -0.6976 0.480 Uiso 0.50 1 calc PR B -1
P2 P -0.85586(17) -0.97794(17) 0.13138(17) 0.0386(4) Uani 1 1 d U . .
O2 O -0.7568(6) -0.9858(6) -0.3223(5) 0.0543(13) Uani 1 1 d U . .
N2 N -0.9039(12) -1.2626(10) 0.1260(18) 0.043(3) Uani 0.50 1 d PDU A 1
N3 N -0.8626(13) -1.2739(9) 0.1231(16) 0.035(3) Uani 0.50 1 d PDU A 2
Cl2 Cl -0.6157(3) -0.9897(4) -0.1248(4) 0.0498(8) Uani 0.50 1 d PU A 2
Cl2S Cl -0.6293(14) -0.5368(9) -0.5342(8) 0.132(3) Uani 0.50 1 d PDU B -1
O3 O -0.8375(6) -1.0922(5) 0.2458(5) 0.0519(12) Uani 1 1 d U . .
Cl3 Cl -0.6295(3) -1.0651(4) -0.0524(4) 0.0476(8) Uani 0.50 1 d PU A 1
O4 O -0.7362(6) -0.8976(6) 0.1141(7) 0.0655(17) Uani 1 1 d U . .
O5 O -0.9082(9) -0.8400(9) -0.1231(9) 0.0408(19) Uani 0.50 1 d PU A 2
H5 H -0.8403 -0.7955 -0.1450 0.061 Uiso 0.50 1 calc PR A 2
C11 C -0.6647(10) -1.2120(11) -0.2101(13) 0.087(3) Uani 1 1 d DU A .
H11W H -0.6241 -1.2213 -0.1463 0.104 Uiso 0.470(16) 1 calc PR C 1
H11X H -0.6151 -1.1455 -0.2875 0.104 Uiso 0.470(16) 1 calc PR C 1
H11Y H -0.6241 -1.2213 -0.1463 0.104 Uiso 0.530(16) 1 calc PR C 2
H11Z H -0.6151 -1.1455 -0.2875 0.104 Uiso 0.530(16) 1 calc PR C 2
C12 C -0.6518(9) -1.3172(10) -0.2294(10) 0.083(3) Uani 1 1 d DU . .
C21 C -0.7529(15) -0.8656(10) -0.3827(10) 0.103(4) Uani 1 1 d DU A .
H21W H -0.6678 -0.8322 -0.3875 0.124 Uiso 0.52(5) 1 calc PR D 1
H21X H -0.8309 -0.8346 -0.3354 0.124 Uiso 0.52(5) 1 calc PR D 1
H21Y H -0.6678 -0.8322 -0.3875 0.124 Uiso 0.48(5) 1 calc PR D 2
H21Z H -0.8309 -0.8346 -0.3354 0.124 Uiso 0.48(5) 1 calc PR D 2
C22 C -0.7587(14) -0.8297(9) -0.5037(12) 0.126(4) Uani 1 1 d DU . .
C31 C -0.7131(11) -1.1448(10) 0.2541(10) 0.076(3) Uani 1 1 d DU A .
H31W H -0.6357 -1.0881 0.1946 0.091 Uiso 0.34(10) 1 calc PR E 1
H31X H -0.7044 -1.2139 0.2342 0.091 Uiso 0.34(10) 1 calc PR E 1
H31Y H -0.6357 -1.0881 0.1946 0.091 Uiso 0.66(10) 1 calc PR E 2
H31Z H -0.7044 -1.2139 0.2342 0.091 Uiso 0.66(10) 1 calc PR E 2
C32 C -0.7108(12) -1.1812(10) 0.3799(12) 0.105(3) Uani 1 1 d DU . .
C41 C -0.6520(13) -0.8084(11) 0.0043(13) 0.107(5) Uani 1 1 d DU A .
H41A H -0.5568 -0.8330 -0.0141 0.128 Uiso 1 1 calc R . .
H41B H -0.6835 -0.7965 -0.0656 0.128 Uiso 1 1 calc R . .
F11 F -0.5274(17) -1.342(3) -0.279(3) 0.112(8) Uani 0.470(16) 1 d PDU A 1
F12 F -0.690(2) -1.3923(15) -0.1060(14) 0.134(7) Uani 0.470(16) 1 d PDU A 1
F13 F -0.7375(19) -1.345(2) -0.269(3) 0.121(5) Uani 0.470(16) 1 d PDU A 1
F11A F -0.5286(13) -1.361(2) -0.239(2) 0.082(5) Uani 0.530(16) 1 d PDU A 2
F12A F -0.7429(14) -1.4045(12) -0.165(2) 0.111(5) Uani 0.530(16) 1 d PDU A 2
F13A F -0.659(2) -1.2786(19) -0.3457(15) 0.127(6) Uani 0.530(16) 1 d PDU A 2
F21 F -0.733(4) -0.7147(12) -0.568(3) 0.230(10) Uani 0.52(5) 1 d PDU A 1
F22 F -0.891(2) -0.849(3) -0.489(3) 0.164(8) Uani 0.52(5) 1 d PDU A 1
F23 F -0.695(4) -0.882(2) -0.5737(19) 0.137(7) Uani 0.52(5) 1 d PDU A 1
F21A F -0.768(4) -0.7165(14) -0.562(3) 0.228(11) Uani 0.48(5) 1 d PDU A 2
F22A F -0.853(4) -0.887(3) -0.512(3) 0.151(7) Uani 0.48(5) 1 d PDU A 2
F23A F -0.642(3) -0.860(2) -0.568(2) 0.137(8) Uani 0.48(5) 1 d PDU A 2
F31 F -0.755(8) -1.103(4) 0.426(4) 0.132(8) Uani 0.34(10) 1 d PDU A 1
F32 F -0.784(7) -1.280(4) 0.454(4) 0.145(10) Uani 0.34(10) 1 d PDU A 1
F33 F -0.583(3) -1.200(7) 0.382(4) 0.127(9) Uani 0.34(10) 1 d PDU A 1
F31A F -0.708(5) -1.0911(17) 0.409(2) 0.134(6) Uani 0.66(10) 1 d PDU A 2
F32A F -0.816(3) -1.251(3) 0.4644(16) 0.131(7) Uani 0.66(10) 1 d PDU A 2
F33A F -0.600(3) -1.240(4) 0.397(3) 0.135(7) Uani 0.66(10) 1 d PDU A 2
F41 F -0.5757(10) -0.6172(7) -0.0808(10) 0.146(4) Uani 1 1 d DU A .
F42 F -0.6135(10) -0.7120(8) 0.1082(10) 0.137(3) Uani 1 1 d DU A .
F43 F -0.7785(8) -0.6589(8) 0.0410(10) 0.129(3) Uani 1 1 d DU A .
C42 C -0.6572(10) -0.7018(10) 0.0181(11) 0.087(3) Uani 1 1 d DU . .
C100 C -0.9504(15) -1.1672(11) 0.0875(12) 0.046(3) Uani 0.50 1 d PDU A 1
C101 C -0.9534(15) -1.3865(14) 0.2035(15) 0.058(4) Uani 0.50 1 d PDU A 1
C102 C -0.824(2) -1.4576(17) 0.214(2) 0.075(6) Uani 0.50 1 d PDU A 1
H10M H -0.7758 -1.4304 0.2533 0.112 Uiso 0.25 1 calc PR A 1
H10N H -0.7634 -1.4460 0.1310 0.112 Uiso 0.25 1 calc PR A 1
H10O H -0.8504 -1.5413 0.2631 0.112 Uiso 0.25 1 calc PR A 1
H10P H -0.8173 -1.5147 0.1783 0.112 Uiso 0.25 1 calc PR A 1
H10Q H -0.8297 -1.4991 0.3006 0.112 Uiso 0.25 1 calc PR A 1
H10R H -0.7427 -1.4038 0.1685 0.112 Uiso 0.25 1 calc PR A 1
C103 C -1.047(2) -1.393(2) 0.3320(18) 0.086(7) Uani 0.50 1 d PDU A 1
H10A H -0.9927 -1.3693 0.3698 0.130 Uiso 0.25 1 calc PR A 1
H10B H -1.0845 -1.4732 0.3854 0.130 Uiso 0.25 1 calc PR A 1
H10C H -1.1212 -1.3394 0.3212 0.130 Uiso 0.25 1 calc PR A 1
H10D H -1.1396 -1.4187 0.3478 0.130 Uiso 0.25 1 calc PR A 1
H10E H -1.0478 -1.3148 0.3322 0.130 Uiso 0.25 1 calc PR A 1
H10F H -1.0110 -1.4486 0.3964 0.130 Uiso 0.25 1 calc PR A 1
C104 C -1.035(3) -1.423(2) 0.140(3) 0.080(7) Uani 0.50 1 d PDU A 1
H12G H -1.1169 -1.3775 0.1385 0.119 Uiso 0.25 1 calc PR A 1
H12H H -1.0619 -1.5070 0.1862 0.119 Uiso 0.25 1 calc PR A 1
H10I H -0.9780 -1.4079 0.0554 0.119 Uiso 0.25 1 calc PR A 1
H10J H -0.9876 -1.4841 0.1149 0.119 Uiso 0.25 1 calc PR A 1
H10K H -1.0426 -1.3546 0.0672 0.119 Uiso 0.25 1 calc PR A 1
H10L H -1.1266 -1.4537 0.1980 0.119 Uiso 0.25 1 calc PR A 1
C105 C -0.8924(16) -1.4034(14) 0.2025(15) 0.056(4) Uani 0.50 1 d PDU A 2
C106 C -0.7523(19) -1.4632(17) 0.193(2) 0.079(6) Uani 0.50 1 d PDU A 2
H11I H -0.7047 -1.4507 0.1073 0.119 Uiso 0.25 1 calc PR A 2
H11J H -0.7681 -1.5477 0.2453 0.119 Uiso 0.25 1 calc PR A 2
H11K H -0.6965 -1.4288 0.2208 0.119 Uiso 0.25 1 calc PR A 2
H11L H -0.7415 -1.5008 0.2749 0.119 Uiso 0.25 1 calc PR A 2
H11M H -0.6781 -1.4037 0.1369 0.119 Uiso 0.25 1 calc PR A 2
H11N H -0.7497 -1.5227 0.1614 0.119 Uiso 0.25 1 calc PR A 2
C107 C -0.970(3) -1.421(2) 0.3379(16) 0.087(7) Uani 0.50 1 d PDU A 2
H10S H -1.0560 -1.3814 0.3419 0.130 Uiso 0.25 1 calc PR A 2
H10T H -0.9133 -1.3866 0.3657 0.130 Uiso 0.25 1 calc PR A 2
H10U H -0.9877 -1.5047 0.3913 0.130 Uiso 0.25 1 calc PR A 2
H10V H -0.9153 -1.4671 0.3907 0.130 Uiso 0.25 1 calc PR A 2
H10W H -1.0581 -1.4618 0.3669 0.130 Uiso 0.25 1 calc PR A 2
H10$ H -0.9837 -1.3437 0.3413 0.130 Uiso 0.25 1 calc PR A 2
C108 C -0.981(2) -1.452(2) 0.153(2) 0.073(6) Uani 0.50 1 d PDU A 2
H11C H -0.9301 -1.4402 0.0678 0.109 Uiso 0.25 1 calc PR A 2
H11D H -1.0659 -1.4110 0.1556 0.109 Uiso 0.25 1 calc PR A 2
H11E H -1.0017 -1.5365 0.2045 0.109 Uiso 0.25 1 calc PR A 2
H11F H -1.0683 -1.4850 0.2175 0.109 Uiso 0.25 1 calc PR A 2
H10G H -0.9326 -1.5141 0.1297 0.109 Uiso 0.25 1 calc PR A 2
H10H H -0.9968 -1.3886 0.0808 0.109 Uiso 0.25 1 calc PR A 2
C110 C -0.8644(12) -1.1777(11) 0.0690(12) 0.039(2) Uani 0.50 1 d PDU A 2

loop_
_atom_site_aniso_label
_atom_site_aniso_U_11
_atom_site_aniso_U_22
_atom_site_aniso_U_33
_atom_site_aniso_U_23
_atom_site_aniso_U_13
_atom_site_aniso_U_12
Ir1 0.02512(12) 0.05164(17) 0.03523(13) -0.01870(11) -0.01151(9) 0.00279(9)
P1 0.0317(8) 0.0608(11) 0.0373(8) -0.0243(8) -0.0123(7) 0.0081(7)
O1 0.055(3) 0.072(4) 0.050(3) -0.033(3) -0.018(3) 0.026(3)
Cl1 0.0413(16) 0.0504(19) 0.0406(16) -0.0164(14) -0.0117(14) -0.0019(14)
N1 0.033(3) 0.065(4) 0.052(3) -0.035(3) -0.016(2) 0.007(3)
C1 0.043(4) 0.105(8) 0.084(6) -0.069(6) -0.023(4) 0.009(4)
Cl1S 0.096(8) 0.241(18) 0.80(6) -0.35(3) -0.039(16) -0.021(9)
C1S 0.15(3) 0.35(6) 0.70(8) -0.29(7) -0.03(4) -0.05(5)
P2 0.0279(7) 0.0528(10) 0.0412(8) -0.0226(8) -0.0144(6) 0.0018(7)
O2 0.045(3) 0.075(4) 0.042(3) -0.028(2) -0.006(2) -0.002(3)
N2 0.014(7) 0.067(6) 0.052(7) -0.026(5) -0.011(6) -0.001(5)
N3 0.015(6) 0.055(5) 0.043(6) -0.026(4) -0.009(6) -0.002(4)
Cl2 0.0267(14) 0.067(3) 0.064(2) -0.036(2) -0.0111(15) 0.0018(15)
Cl2S 0.197(11) 0.110(6) 0.093(5) -0.054(5) -0.032(6) -0.002(7)
O3 0.047(3) 0.071(3) 0.046(3) -0.027(2) -0.024(2) 0.013(2)
Cl3 0.0273(14) 0.064(2) 0.068(2) -0.040(2) -0.0208(15) 0.0119(15)
O4 0.043(3) 0.082(4) 0.087(4) -0.055(4) -0.010(3) -0.013(3)
O5 0.025(4) 0.052(5) 0.041(4) -0.015(4) -0.009(4) -0.004(3)
C11 0.055(5) 0.104(7) 0.145(10) -0.092(7) -0.039(6) 0.030(5)
C12 0.071(6) 0.095(7) 0.108(7) -0.067(6) -0.037(6) 0.033(5)
C21 0.141(11) 0.076(6) 0.072(5) -0.041(4) 0.021(5) -0.045(7)
C22 0.160(10) 0.081(7) 0.071(6) -0.004(5) 0.008(7) 0.000(8)
C31 0.082(6) 0.096(7) 0.089(5) -0.060(5) -0.060(5) 0.048(5)
C32 0.131(9) 0.117(8) 0.106(8) -0.056(6) -0.088(7) 0.064(6)
C41 0.080(7) 0.099(7) 0.122(9) -0.073(7) 0.040(7) -0.041(6)
F11 0.091(8) 0.110(13) 0.135(16) -0.080(12) -0.006(9) 0.038(9)
F12 0.124(13) 0.105(9) 0.125(9) -0.033(9) -0.014(8) 0.063(10)
F13 0.109(10) 0.141(13) 0.174(14) -0.126(11) -0.039(10) 0.006(9)
F11A 0.069(6) 0.087(9) 0.106(12) -0.061(9) -0.026(7) 0.031(6)
F12A 0.082(7) 0.093(8) 0.183(13) -0.073(9) -0.058(9) 0.022(6)
F13A 0.136(14) 0.194(16) 0.115(9) -0.114(9) -0.065(9) 0.058(11)
F21 0.25(2) 0.083(7) 0.146(12) 0.033(8) 0.076(14) 0.026(10)
F22 0.158(11) 0.174(17) 0.096(13) -0.008(11) -0.042(10) 0.063(11)
F23 0.180(16) 0.144(11) 0.049(6) -0.032(7) -0.003(9) 0.005(12)
F21A 0.26(2) 0.094(8) 0.131(12) 0.034(9) 0.064(14) 0.023(10)
F22A 0.188(14) 0.174(14) 0.077(10) -0.024(10) -0.068(10) 0.029(12)
F23A 0.191(14) 0.091(11) 0.061(8) -0.027(7) 0.048(11) -0.033(11)
F31 0.14(2) 0.206(14) 0.137(13) -0.124(12) -0.109(14) 0.089(14)
F32 0.154(17) 0.150(13) 0.109(13) -0.023(12) -0.070(14) 0.050(14)
F33 0.148(10) 0.15(2) 0.146(15) -0.083(15) -0.123(11) 0.084(11)
F31A 0.149(17) 0.204(10) 0.156(11) -0.138(9) -0.116(11) 0.083(9)
F32A 0.152(10) 0.149(12) 0.091(7) -0.035(8) -0.073(7) 0.066(9)
F33A 0.152(9) 0.146(16) 0.158(11) -0.068(11) -0.127(9) 0.083(10)
F41 0.109(6) 0.085(5) 0.208(8) -0.045(6) -0.017(6) -0.029(5)
F42 0.150(8) 0.108(6) 0.225(9) -0.088(6) -0.124(8) 0.005(5)
F43 0.090(5) 0.106(6) 0.164(8) -0.037(6) -0.044(5) 0.042(4)
C42 0.060(5) 0.079(6) 0.133(9) -0.051(6) -0.033(6) 0.000(5)
C100 0.044(7) 0.062(6) 0.035(5) -0.023(5) -0.010(5) -0.009(5)
C101 0.041(8) 0.063(7) 0.065(8) -0.018(7) -0.019(7) -0.008(7)
C102 0.068(11) 0.057(10) 0.099(15) -0.021(10) -0.042(12) 0.002(9)
C103 0.092(17) 0.068(15) 0.066(10) -0.011(9) 0.003(11) -0.027(12)
C104 0.091(17) 0.053(12) 0.109(15) -0.023(11) -0.062(15) -0.005(10)
C105 0.048(9) 0.062(7) 0.058(8) -0.024(7) -0.015(8) -0.004(7)
C106 0.054(10) 0.054(10) 0.113(17) -0.015(11) -0.031(11) -0.003(8)
C107 0.095(17) 0.087(17) 0.053(8) -0.013(8) -0.007(11) -0.020(14)
C108 0.068(13) 0.063(13) 0.098(14) -0.033(12) -0.037(12) -0.010(10)
C110 0.019(5) 0.061(5) 0.043(6) -0.024(4) -0.016(5) 0.010(5)

loop_
_atom_type_symbol
_atom_type_description
_atom_type_scat_dispersion_real
_atom_type_scat_dispersion_imag
_atom_type_scat_source
C C 0.0033 0.0016 'International Tables Vol C Tables 4.2.6.8 and 6.1.1.4'
H H 0.0000 0.0000 'International Tables Vol C Tables 4.2.6.8 and 6.1.1.4'
N N 0.0061 0.0033 'International Tables Vol C Tables 4.2.6.8 and 6.1.1.4'
O O 0.0106 0.0060 'International Tables Vol C Tables 4.2.6.8 and 6.1.1.4'
F F 0.0171 0.0103 'International Tables Vol C Tables 4.2.6.8 and 6.1.1.4'
P P 0.1023 0.0942 'International Tables Vol C Tables 4.2.6.8 and 6.1.1.4'
Cl Cl 0.1484 0.1585 'International Tables Vol C Tables 4.2.6.8 and 6.1.1.4'
Ir Ir -1.4442 7.9887 'International Tables Vol C Tables 4.2.6.8 and 6.1.1.4'

loop_
_geom_angle_atom_site_label_1
_geom_angle_atom_site_label_2
_geom_angle_atom_site_label_3
_geom_angle
_geom_angle_site_symmetry_1
_geom_angle_site_symmetry_3
C110 Ir1 C100 25.4(5) . .
C110 Ir1 O5 168.7(4) . .
C100 Ir1 O5 143.3(5) . .
C110 Ir1 P1 86.6(4) . .
C100 Ir1 P1 88.5(4) . .
O5 Ir1 P1 92.9(3) . .
C110 Ir1 P2 88.3(4) . .
C100 Ir1 P2 88.8(4) . .
O5 Ir1 P2 93.0(3) . .
P1 Ir1 P2 173.28(6) . .
C110 Ir1 Cl3 71.3(4) . .
C100 Ir1 Cl3 96.7(4) . .
O5 Ir1 Cl3 120.0(3) . .
P1 Ir1 Cl3 89.48(10) . .
P2 Ir1 Cl3 84.75(10) . .
C110 Ir1 Cl2 93.3(4) . .
C100 Ir1 Cl2 118.7(4) . .
O5 Ir1 Cl2 97.9(3) . .
P1 Ir1 Cl2 83.76(10) . .
P2 Ir1 Cl2 92.18(10) . .
Cl3 Ir1 Cl2 23.07(13) . .
C110 Ir1 Cl1 162.7(4) . .
C100 Ir1 Cl1 171.4(4) . .
O5 Ir1 Cl1 28.6(3) . .
P1 Ir1 Cl1 94.52(10) . .
P2 Ir1 Cl1 89.07(10) . .
Cl3 Ir1 Cl1 91.44(14) . .
Cl2 Ir1 Cl1 69.73(14) . .
C110 Ir1 Ir1 98.6(4) . 2_335
C100 Ir1 Ir1 73.2(4) . 2_335
O5 Ir1 Ir1 70.1(2) . 2_335
P1 Ir1 Ir1 92.92(5) . 2_335
P2 Ir1 Ir1 92.16(4) . 2_335
Cl3 Ir1 Ir1 169.51(12) . 2_335
Cl2 Ir1 Ir1 167.41(12) . 2_335
Cl1 Ir1 Ir1 98.54(8) . 2_335
O1 P1 O2 98.0(3) . .
O1 P1 N1 98.6(3) . .
O2 P1 N1 105.3(3) . .
O1 P1 Ir1 115.5(2) . .
O2 P1 Ir1 119.1(2) . .
N1 P1 Ir1 117.0(2) . .
C11 O1 P1 124.0(7) . .
C1 N1 P1 120.5(5) . .
C1 N1 P2 120.0(5) . 2_335
P1 N1 P2 119.0(4) . 2_335
Cl1S C1S Cl2S 96.4(17) . .
O4 P2 O3 97.9(4) . .
O4 P2 N1 103.0(3) . 2_335
O3 P2 N1 99.8(3) . 2_335
O4 P2 Ir1 120.5(3) . .
O3 P2 Ir1 115.4(2) . .
N1 P2 Ir1 116.8(2) 2_335 .
C21 O2 P1 124.3(6) . .
C100 N2 C101 138.7(12) . .
C110 N3 C105 167.8(13) . .
C31 O3 P2 125.6(6) . .
C41 O4 P2 129.0(8) . .
O1 C11 C12 109.8(8) . .
F13 C12 F12A 54.7(12) . .
F13 C12 F11 111.7(16) . .
F12A C12 F11 116.8(18) . .
F13 C12 F11A 123.1(16) . .
F12A C12 F11A 108.4(13) . .
F11 C12 F11A 19.8(19) . .
F13 C12 F13A 49.0(12) . .
F12A C12 F13A 103.1(13) . .
F11 C12 F13A 84.3(16) . .
F11A C12 F13A 103.8(13) . .
F13 C12 F12 104.1(15) . .
F12A C12 F12 49.6(12) . .
F11 C12 F12 105.9(15) . .
F11A C12 F12 86.9(13) . .
F13A C12 F12 152.7(16) . .
F13 C12 C11 120.4(11) . .
F12A C12 C11 122.6(11) . .
F11 C12 C11 116.0(16) . .
F11A C12 C11 113.7(13) . .
F13A C12 C11 102.8(11) . .
F12 C12 C11 95.3(11) . .
O2 C21 C22 111.5(9) . .
F23 C22 F21A 115(3) . .
F23 C22 F21 108.9(17) . .
F21A C22 F21 15(3) . .
F23 C22 F22A 73.0(18) . .
F21A C22 F22A 109(2) . .
F21 C22 F22A 122(3) . .
F23 C22 F23A 29.5(18) . .
F21A C22 F23A 107.7(18) . .
F21 C22 F23A 96(2) . .
F22A C22 F23A 102.4(16) . .
F23 C22 F22 101.9(17) . .
F21A C22 F22 90(2) . .
F21 C22 F22 105.7(19) . .
F22A C22 F22 29.9(17) . .
F23A C22 F22 131(2) . .
F23 C22 C21 122.5(16) . .
F21A C22 C21 114.6(19) . .
F21 C22 C21 110.8(18) . .
F22A C22 C21 114.9(14) . .
F23A C22 C21 106.9(16) . .
F22 C22 C21 105.4(14) . .
O3 C31 C32 108.6(8) . .
F32A C32 F31 88(3) . .
F32A C32 F32 22(3) . .
F31 C32 F32 109(2) . .
F32A C32 F33 123(3) . .
F31 C32 F33 106.2(19) . .
F32 C32 F33 107.9(19) . .
F32A C32 F31A 106.5(15) . .
F31 C32 F31A 21(3) . .
F32 C32 F31A 125(3) . .
F33 C32 F31A 88(3) . .
F32A C32 F33A 106.3(14) . .
F31 C32 F33A 121(3) . .
F32 C32 F33A 88(3) . .
F33 C32 F33A 21(3) . .
F31A C32 F33A 105.5(13) . .
F32A C32 C31 113.1(13) . .
F31 C32 C31 114.1(19) . .
F32 C32 C31 109.9(19) . .
F33 C32 C31 109.6(18) . .
F31A C32 C31 113.3(13) . .
F33A C32 C31 111.6(14) . .
C42 C41 O4 110.2(9) . .
F43 C42 F42 105.6(10) . .
F43 C42 F41 106.5(10) . .
F42 C42 F41 104.1(10) . .
F43 C42 C41 115.4(10) . .
F42 C42 C41 112.2(11) . .
F41 C42 C41 112.2(10) . .
N2 C100 Ir1 132.6(11) . .
N2 C101 C102 105.8(12) . .
N2 C101 C104 108.2(13) . .
C102 C101 C104 112.9(14) . .
N2 C101 C103 106.9(14) . .
C102 C101 C103 111.4(15) . .
C104 C101 C103 111.2(14) . .
N3 C105 C107 108.5(14) . .
N3 C105 C108 108.6(13) . .
C107 C105 C108 111.1(14) . .
N3 C105 C106 107.4(12) . .
C107 C105 C106 110.5(15) . .
C108 C105 C106 110.6(14) . .
N3 C110 Ir1 178.1(15) . .

loop_
_geom_bond_atom_site_label_1
_geom_bond_atom_site_label_2
_geom_bond_distance
_geom_bond_site_symmetry_2
Ir1 C110 1.938(12) .
Ir1 C100 1.962(12) .
Ir1 O5 2.054(10) .
Ir1 P1 2.2783(18) .
Ir1 P2 2.2821(17) .
Ir1 Cl3 2.442(3) .
Ir1 Cl2 2.464(3) .
Ir1 Cl1 2.559(4) .
Ir1 Ir1 2.6584(5) 2_335
P1 O1 1.602(6) .
P1 O2 1.604(6) .
P1 N1 1.658(6) .
O1 C11 1.414(11) .
N1 C1 1.476(10) .
N1 P2 1.668(6) 2_335
Cl1S C1S 1.70(2) .
C1S Cl2S 1.71(2) .
P2 O4 1.581(6) .
P2 O3 1.602(6) .
P2 N1 1.668(6) 2_335
O2 C21 1.373(13) .
N2 C100 1.208(13) .
N2 C101 1.477(17) .
N3 C110 1.111(14) .
N3 C105 1.505(17) .
O3 C31 1.409(10) .
O4 C41 1.421(13) .
C11 C12 1.429(14) .
C12 F13 1.290(12) .
C12 F12A 1.305(12) .
C12 F11 1.309(13) .
C12 F11A 1.332(12) .
C12 F13A 1.367(12) .
C12 F12 1.378(13) .
C21 C22 1.420(17) .
C22 F23 1.295(14) .
C22 F21A 1.310(13) .
C22 F21 1.327(13) .
C22 F22A 1.333(14) .
C22 F23A 1.341(14) .
C22 F22 1.352(14) .
C31 C32 1.465(14) .
C32 F32A 1.313(13) .
C32 F31 1.317(14) .
C32 F32 1.319(14) .
C32 F33 1.334(14) .
C32 F31A 1.334(13) .
C32 F33A 1.336(12) .
C41 C42 1.416(15) .
F41 C42 1.327(11) .
F42 C42 1.316(11) .
F43 C42 1.312(10) .
C101 C102 1.554(15) .
C101 C104 1.555(15) .
C101 C103 1.563(15) .
C105 C107 1.558(15) .
C105 C108 1.559(15) .
C105 C106 1.565(15) .
